data_7057594
loop_
_publ_author_name
'Notash, Behrouz'
'Rezaei Kheirkhah, Bahareh'

_publ_section_title
;
 The effect of solvent on one-dimensional cadmium coordination polymers
;
_journal_issue 18
_journal_name_full 'New Journal of Chemistry'
_journal_page_first 15014
_journal_paper_doi 10.1039/C8NJ02110D
_journal_volume 42
_journal_year 2018
_chemical_formula_sum 'C16 H22 Cd I2 N4 O2 S2'
_chemical_formula_weight 732.71
_space_group_IT_number 61
_space_group_name_Hall '-P 2ac 2ab'
_space_group_name_H-M_alt 'P b c a'
_symmetry_cell_setting orthorhombic
_symmetry_space_group_name_Hall '-P 2ac 2ab'
_symmetry_space_group_name_H-M 'P b c a'
_atom_sites_solution_hydrogens geom
_atom_sites_solution_primary direct
_atom_sites_solution_secondary difmap
_audit_creation_method SHELXL-97
_audit_update_record
;
2018-02-08 deposited with the CCDC.
2018-07-27 downloaded from the CCDC.
;
_cell_angle_alpha 90.00
_cell_angle_beta 90.00
_cell_angle_gamma 90.00
_cell_formula_units_Z 8
_cell_length_a 9.0805(18)
_cell_length_b 17.501(4)
_cell_length_c 30.181(6)
_cell_measurement_reflns_used 4216
_cell_measurement_temperature 298(2)
_cell_measurement_theta_max 25.00
_cell_measurement_theta_min 2.42
_cell_volume 4796.3(17)
_computing_cell_refinement 'X-Area (Stoe & Cie GmbH, 2005)'
_computing_data_collection 'X-Area (Stoe & Cie GmbH, 2005)'
_computing_data_reduction 'X-Area (Stoe & Cie GmbH, 2005)'
_computing_molecular_graphics 'ORTEP-3 for Windows (Farrugia, 1997)'
_computing_publication_material 'WinGX (Farrugia, 1999)'
_computing_structure_refinement 'SHELXL-97 (Sheldrick, 2008)'
_computing_structure_solution 'SHELXS-97 (Sheldrick, 2008)'
_diffrn_ambient_temperature 298(2)
_diffrn_detector_area_resol_mean '0.15 mm'
_diffrn_measured_fraction_theta_full 1.000
_diffrn_measured_fraction_theta_max 1.000
_diffrn_measurement_device_type 'STOE IPDS 2T'
_diffrn_measurement_method 'rotation method'
_diffrn_radiation_monochromator graphite
_diffrn_radiation_source 'fine-focus sealed tube'
_diffrn_radiation_type MoK\a
_diffrn_radiation_wavelength 0.71073
_diffrn_reflns_av_R_equivalents 0.0762
_diffrn_reflns_av_sigmaI/netI 0.0682
_diffrn_reflns_limit_h_max 10
_diffrn_reflns_limit_h_min -9
_diffrn_reflns_limit_k_max 20
_diffrn_reflns_limit_k_min -18
_diffrn_reflns_limit_l_max 31
_diffrn_reflns_limit_l_min -35
_diffrn_reflns_number 13290
_diffrn_reflns_theta_full 25.00
_diffrn_reflns_theta_max 25.00
_diffrn_reflns_theta_min 2.42
_diffrn_standards_number 0
_exptl_absorpt_coefficient_mu 3.677
_exptl_absorpt_correction_T_max 0.4600
_exptl_absorpt_correction_T_min 0.2607
_exptl_absorpt_correction_type numerical
_exptl_absorpt_process_details 'shape of crystal determined optically'
_exptl_crystal_colour yellow
_exptl_crystal_density_diffrn 2.029
_exptl_crystal_density_method 'not measured'
_exptl_crystal_description needle
_exptl_crystal_F_000 2784
_exptl_crystal_size_max 0.50
_exptl_crystal_size_mid 0.40
_exptl_crystal_size_min 0.25
_refine_diff_density_max 1.451
_refine_diff_density_min -0.766
_refine_diff_density_rms 0.143
_refine_ls_extinction_method none
_refine_ls_goodness_of_fit_ref 0.814
_refine_ls_hydrogen_treatment constr
_refine_ls_matrix_type full
_refine_ls_number_parameters 248
_refine_ls_number_reflns 4216
_refine_ls_number_restraints 0
_refine_ls_restrained_S_all 0.814
_refine_ls_R_factor_all 0.0861
_refine_ls_R_factor_gt 0.0358
_refine_ls_shift/su_max 0.008
_refine_ls_shift/su_mean 0.000
_refine_ls_structure_factor_coef Fsqd
_refine_ls_weighting_details 'calc w=1/[\s^2^(Fo^2^)+(0.0369P)^2^+0.0000P] where P=(Fo^2^+2Fc^2^)/3'
_refine_ls_weighting_scheme calc
_refine_ls_wR_factor_gt 0.0730
_refine_ls_wR_factor_ref 0.0814
_reflns_number_gt 2270
_reflns_number_total 4216
_reflns_threshold_expression >2sigma(I)
_cod_data_source_file c8nj02110d2.cif
_cod_data_source_block khd365h
_cod_depositor_comments 'Adding full bibliography for 7057594--7057595.cif.'
_cod_original_cell_volume 4796.2(17)
_cod_original_sg_symbol_H-M Pbca
_cod_database_code 7057594

loop_
_symmetry_equiv_pos_as_xyz
'x, y, z'
'-x+1/2, -y, z+1/2'
'-x, y+1/2, -z+1/2'
'x+1/2, -y+1/2, -z'
'-x, -y, -z'
'x-1/2, y, -z-1/2'
'x, -y-1/2, z-1/2'
'-x-1/2, y-1/2, z'

loop_
_atom_site_label
_atom_site_type_symbol
_atom_site_fract_x
_atom_site_fract_y
_atom_site_fract_z
_atom_site_U_iso_or_equiv
_atom_site_adp_type
_atom_site_occupancy
_atom_site_symmetry_multiplicity
_atom_site_calc_flag
_atom_site_refinement_flags
Cd1 Cd -0.11052(5) 0.12462(3) 0.097042(14) 0.02977(12) Uani 1 1 d .
I1 I -0.33316(5) 0.12385(4) 0.166983(14) 0.04215(14) Uani 1 1 d .
I2 I -0.30298(5) 0.12724(5) 0.023069(15) 0.05224(16) Uani 1 1 d .
S1 S 0.12694(18) 0.12278(14) 0.20119(5) 0.0420(4) Uani 1 1 d .
S2 S 0.23966(19) 0.1229(3) 0.03804(5) 0.0416(4) Uani 1 1 d .
O1 O 0.0964(5) 0.1231(4) 0.15218(14) 0.0448(11) Uani 1 1 d .
O2 O 0.0735(5) 0.1233(4) 0.04236(14) 0.0445(11) Uani 1 1 d .
N1 N -0.0728(7) -0.0072(3) 0.10350(17) 0.0316(14) Uani 1 1 d .
N2 N -0.0082(8) -0.1066(3) 0.2281(2) 0.047(2) Uani 1 1 d .
N3 N 0.0006(8) -0.1484(4) 0.2681(2) 0.0457(19) Uani 1 1 d .
N4 N 0.0742(7) -0.2430(3) 0.39353(19) 0.0322(15) Uani 1 1 d .
C1 C -0.0665(8) -0.0395(4) 0.1434(2) 0.0306(17) Uani 1 1 d .
H1 H -0.0712 -0.0076 0.1680 0.037 Uiso 1 1 calc R
C2 C -0.0627(8) -0.0532(4) 0.0684(2) 0.0333(17) Uani 1 1 d .
H2 H -0.0636 -0.0313 0.0403 0.040 Uiso 1 1 calc R
C3 C -0.0512(8) -0.1314(8) 0.0717(2) 0.043(2) Uani 1 1 d .
H3 H -0.0447 -0.1617 0.0464 0.051 Uiso 1 1 calc R
C4 C -0.0496(9) -0.1644(4) 0.1137(3) 0.0411(19) Uani 1 1 d .
H4 H -0.0461 -0.2172 0.1168 0.049 Uiso 1 1 calc R
C5 C -0.0531(8) -0.1183(7) 0.1508(2) 0.0352(18) Uani 1 1 d .
C6 C -0.0406(9) -0.1498(4) 0.1951(2) 0.0383(19) Uani 1 1 d .
H6 H -0.0561 -0.2017 0.1997 0.046 Uiso 1 1 calc R
C7 C 0.0388(9) -0.1055(4) 0.2998(2) 0.038(2) Uani 1 1 d .
H7 H 0.0575 -0.0541 0.2944 0.046 Uiso 1 1 calc R
C8 C 0.0543(8) -0.1360(6) 0.3454(2) 0.0301(19) Uani 1 1 d .
C9 C 0.0581(9) -0.0865(4) 0.3811(3) 0.0386(18) Uani 1 1 d .
H9 H 0.0542 -0.0340 0.3767 0.046 Uiso 1 1 calc R
C10 C 0.0676(8) -0.1163(7) 0.4231(2) 0.040(2) Uani 1 1 d .
H10 H 0.0704 -0.0842 0.4477 0.048 Uiso 1 1 calc R
C11 C 0.0730(9) -0.1960(4) 0.4282(2) 0.0380(19) Uani 1 1 d .
H11 H 0.0759 -0.2165 0.4566 0.046 Uiso 1 1 calc R
C12 C 0.0644(8) -0.2141(4) 0.3531(2) 0.0291(16) Uani 1 1 d .
H12 H 0.0643 -0.2472 0.3290 0.035 Uiso 1 1 calc R
C13 C 0.2551(11) 0.1999(8) 0.2091(7) 0.076(7) Uani 1 1 d .
H13A H 0.3311 0.1970 0.1871 0.113 Uiso 1 1 calc R
H13B H 0.2983 0.1960 0.2381 0.113 Uiso 1 1 calc R
H13C H 0.2044 0.2478 0.2065 0.113 Uiso 1 1 calc R
C14 C 0.2518(7) 0.0457(8) 0.2115(6) 0.046(4) Uani 1 1 d .
H14A H 0.2014 -0.0021 0.2077 0.069 Uiso 1 1 calc R
H14B H 0.2884 0.0492 0.2413 0.069 Uiso 1 1 calc R
H14C H 0.3327 0.0486 0.1911 0.069 Uiso 1 1 calc R
C15 C 0.3039(12) 0.2014(6) 0.0704(3) 0.058(2) Uani 1 1 d .
H15A H 0.2813 0.2484 0.0554 0.087 Uiso 1 1 calc R
H15B H 0.4085 0.1973 0.0743 0.087 Uiso 1 1 calc R
H15C H 0.2565 0.2008 0.0988 0.087 Uiso 1 1 calc R
C16 C 0.3064(12) 0.0474(5) 0.0711(3) 0.057(2) Uani 1 1 d .
H16A H 0.2727 0.0539 0.1010 0.086 Uiso 1 1 calc R
H16B H 0.4121 0.0475 0.0706 0.086 Uiso 1 1 calc R
H16C H 0.2707 -0.0003 0.0597 0.086 Uiso 1 1 calc R

loop_
_atom_site_aniso_label
_atom_site_aniso_U_11
_atom_site_aniso_U_22
_atom_site_aniso_U_33
_atom_site_aniso_U_23
_atom_site_aniso_U_13
_atom_site_aniso_U_12
Cd1 0.0355(3) 0.0243(2) 0.0296(2) -0.0002(3) -0.00028(19) -0.0006(3)
I1 0.0462(3) 0.0366(2) 0.0436(3) -0.0010(3) 0.0131(2) -0.0013(3)
I2 0.0394(3) 0.0765(4) 0.0408(3) 0.0006(4) -0.0120(2) -0.0012(4)
S1 0.0348(9) 0.0520(10) 0.0392(9) -0.0005(12) 0.0005(7) 0.0006(12)
S2 0.0343(8) 0.0565(11) 0.0339(8) -0.006(2) 0.0035(7) -0.0044(11)
O1 0.042(3) 0.047(3) 0.045(3) -0.001(3) -0.010(2) -0.001(3)
O2 0.034(2) 0.064(3) 0.035(2) -0.002(3) 0.0047(19) -0.007(3)
N1 0.037(4) 0.030(3) 0.028(3) 0.005(3) 0.000(3) -0.003(3)
N2 0.082(5) 0.030(5) 0.030(3) 0.009(3) -0.006(3) -0.002(3)
N3 0.067(5) 0.041(5) 0.029(3) 0.010(3) -0.008(3) -0.001(3)
N4 0.035(4) 0.026(3) 0.036(4) 0.001(3) -0.004(3) -0.002(3)
C1 0.037(4) 0.027(4) 0.028(4) -0.003(3) 0.002(3) 0.002(4)
C2 0.039(5) 0.038(5) 0.023(4) 0.003(3) 0.000(3) 0.005(4)
C3 0.059(5) 0.037(5) 0.033(4) -0.002(5) -0.003(3) 0.006(6)
C4 0.050(5) 0.026(4) 0.048(5) -0.002(4) 0.001(4) 0.006(4)
C5 0.039(4) 0.037(5) 0.030(3) 0.008(5) -0.003(3) 0.004(5)
C6 0.053(5) 0.023(4) 0.039(4) 0.004(3) 0.005(4) 0.002(4)
C7 0.051(5) 0.031(5) 0.032(4) 0.003(3) 0.000(4) 0.001(4)
C8 0.033(4) 0.025(5) 0.033(3) 0.002(4) -0.001(3) -0.003(4)
C9 0.051(5) 0.028(4) 0.038(4) -0.001(4) -0.001(4) 0.005(4)
C10 0.051(5) 0.034(6) 0.035(4) -0.008(5) 0.004(3) 0.003(5)
C11 0.053(5) 0.034(4) 0.027(4) 0.002(3) -0.002(3) 0.006(4)
C12 0.036(4) 0.027(4) 0.024(4) -0.002(3) -0.004(3) 0.000(4)
C13 0.109(17) 0.050(10) 0.068(13) -0.027(9) -0.010(6) -0.011(6)
C14 0.026(7) 0.062(10) 0.050(10) 0.006(8) -0.008(3) 0.002(4)
C15 0.054(6) 0.053(6) 0.067(7) 0.000(5) -0.003(6) -0.009(6)
C16 0.044(6) 0.049(6) 0.079(7) -0.003(5) 0.001(6) 0.010(6)

loop_
_atom_type_symbol
_atom_type_description
_atom_type_scat_dispersion_real
_atom_type_scat_dispersion_imag
_atom_type_scat_source
C C 0.0033 0.0016 'International Tables Vol C Tables 4.2.6.8 and 6.1.1.4'
H H 0.0000 0.0000 'International Tables Vol C Tables 4.2.6.8 and 6.1.1.4'
N N 0.0061 0.0033 'International Tables Vol C Tables 4.2.6.8 and 6.1.1.4'
O O 0.0106 0.0060 'International Tables Vol C Tables 4.2.6.8 and 6.1.1.4'
S S 0.1246 0.1234 'International Tables Vol C Tables 4.2.6.8 and 6.1.1.4'
Cd Cd -0.8075 1.2024 'International Tables Vol C Tables 4.2.6.8 and 6.1.1.4'
I I -0.4742 1.8119 'International Tables Vol C Tables 4.2.6.8 and 6.1.1.4'

loop_
_geom_angle_atom_site_label_1
_geom_angle_atom_site_label_2
_geom_angle_atom_site_label_3
_geom_angle
_geom_angle_site_symmetry_1
_geom_angle_site_symmetry_3
N1 Cd1 O2 86.8(2) . .
N1 Cd1 N4 159.75(17) . 3
O2 Cd1 N4 89.7(2) . 3
N1 Cd1 O1 79.9(2) . .
O2 Cd1 O1 86.17(15) . .
N4 Cd1 O1 80.0(2) 3 .
N1 Cd1 I2 99.89(14) . .
O2 Cd1 I2 83.42(11) . .
N4 Cd1 I2 99.52(14) 3 .
O1 Cd1 I2 169.58(11) . .
N1 Cd1 I1 92.10(14) . .
O2 Cd1 I1 178.20(13) . .
N4 Cd1 I1 90.81(15) 3 .
O1 Cd1 I1 92.23(11) . .
I2 Cd1 I1 98.19(2) . .
O1 S1 C14 106.9(6) . .
O1 S1 C13 104.3(7) . .
C14 S1 C13 97.6(4) . .
O2 S2 C16 107.3(5) . .
O2 S2 C15 106.0(5) . .
C16 S2 C15 99.0(4) . .
S1 O1 Cd1 142.2(3) . .
S2 O2 Cd1 140.3(3) . .
C1 N1 C2 117.4(6) . .
C1 N1 Cd1 120.0(5) . .
C2 N1 Cd1 122.6(4) . .
C6 N2 N3 111.8(6) . .
C7 N3 N2 110.7(6) . .
C12 N4 C11 119.2(6) . .
C12 N4 Cd1 119.8(5) . 3_545
C11 N4 Cd1 120.9(5) . 3_545
N1 C1 C5 124.5(7) . .
N1 C1 H1 117.8 . .
C5 C1 H1 117.8 . .
N1 C2 C3 123.3(6) . .
N1 C2 H2 118.4 . .
C3 C2 H2 118.4 . .
C2 C3 C4 118.5(8) . .
C2 C3 H3 120.8 . .
C4 C3 H3 120.8 . .
C5 C4 C3 119.8(9) . .
C5 C4 H4 120.1 . .
C3 C4 H4 120.1 . .
C4 C5 C1 116.5(7) . .
C4 C5 C6 121.6(10) . .
C1 C5 C6 121.9(8) . .
N2 C6 C5 120.6(7) . .
N2 C6 H6 119.7 . .
C5 C6 H6 119.7 . .
N3 C7 C8 121.0(7) . .
N3 C7 H7 119.5 . .
C8 C7 H7 119.5 . .
C9 C8 C12 119.0(7) . .
C9 C8 C7 120.1(8) . .
C12 C8 C7 121.0(7) . .
C10 C9 C8 118.9(8) . .
C10 C9 H9 120.5 . .
C8 C9 H9 120.5 . .
C9 C10 C11 118.7(8) . .
C9 C10 H10 120.7 . .
C11 C10 H10 120.7 . .
N4 C11 C10 121.8(7) . .
N4 C11 H11 119.1 . .
C10 C11 H11 119.1 . .
N4 C12 C8 122.3(7) . .
N4 C12 H12 118.8 . .
C8 C12 H12 118.8 . .
S1 C13 H13A 109.5 . .
S1 C13 H13B 109.5 . .
H13A C13 H13B 109.5 . .
S1 C13 H13C 109.5 . .
H13A C13 H13C 109.5 . .
H13B C13 H13C 109.5 . .
S1 C14 H14A 109.5 . .
S1 C14 H14B 109.5 . .
H14A C14 H14B 109.5 . .
S1 C14 H14C 109.5 . .
H14A C14 H14C 109.5 . .
H14B C14 H14C 109.5 . .
S2 C15 H15A 109.5 . .
S2 C15 H15B 109.5 . .
H15A C15 H15B 109.5 . .
S2 C15 H15C 109.5 . .
H15A C15 H15C 109.5 . .
H15B C15 H15C 109.5 . .
S2 C16 H16A 109.5 . .
S2 C16 H16B 109.5 . .
H16A C16 H16B 109.5 . .
S2 C16 H16C 109.5 . .
H16A C16 H16C 109.5 . .
H16B C16 H16C 109.5 . .

loop_
_geom_bond_atom_site_label_1
_geom_bond_atom_site_label_2
_geom_bond_distance
_geom_bond_site_symmetry_2
Cd1 N1 2.341(6) .
Cd1 O2 2.348(4) .
Cd1 N4 2.358(6) 3
Cd1 O1 2.510(4) .
Cd1 I2 2.8356(8) .
Cd1 I1 2.9229(7) .
S1 O1 1.505(5) .
S1 C14 1.790(11) .
S1 C13 1.798(12) .
S2 O2 1.515(5) .
S2 C16 1.763(10) .
S2 C15 1.783(10) .
N1 C1 1.330(9) .
N1 C2 1.332(9) .
N2 C6 1.284(9) .
N2 N3 1.415(7) .
N3 C7 1.263(9) .
N4 C12 1.324(8) .
N4 C11 1.331(9) .
N4 Cd1 2.358(6) 3_545
C1 C5 1.404(14) .
C1 H1 0.9300 .
C2 C3 1.377(15) .
C2 H2 0.9300 .
C3 C4 1.394(11) .
C3 H3 0.9300 .
C4 C5 1.379(11) .
C4 H4 0.9300 .
C5 C6 1.450(10) .
C6 H6 0.9300 .
C7 C8 1.484(10) .
C7 H7 0.9300 .
C8 C9 1.381(11) .
C8 C12 1.390(12) .
C9 C10 1.374(11) .
C9 H9 0.9300 .
C10 C11 1.405(14) .
C10 H10 0.9300 .
C11 H11 0.9300 .
C12 H12 0.9300 .
C13 H13A 0.9600 .
C13 H13B 0.9600 .
C13 H13C 0.9600 .
C14 H14A 0.9600 .
C14 H14B 0.9600 .
C14 H14C 0.9600 .
C15 H15A 0.9600 .
C15 H15B 0.9600 .
C15 H15C 0.9600 .
C16 H16A 0.9600 .
C16 H16B 0.9600 .
C16 H16C 0.9600 .

loop_
_geom_torsion_atom_site_label_1
_geom_torsion_atom_site_label_2
_geom_torsion_atom_site_label_3
_geom_torsion_atom_site_label_4
_geom_torsion
_geom_torsion_site_symmetry_1
C14 S1 O1 Cd1 128.8(6) .
C13 S1 O1 Cd1 -128.4(7) .
N1 Cd1 O1 S1 -92.5(6) .
O2 Cd1 O1 S1 -179.9(6) .
N4 Cd1 O1 S1 89.7(6) 3
I2 Cd1 O1 S1 177.8(3) .
I1 Cd1 O1 S1 -0.7(6) .
C16 S2 O2 Cd1 52.2(9) .
C15 S2 O2 Cd1 -52.8(8) .
N1 Cd1 O2 S2 -81.0(7) .
N4 Cd1 O2 S2 79.1(7) 3
O1 Cd1 O2 S2 -0.9(7) .
I2 Cd1 O2 S2 178.7(7) .
I1 Cd1 O2 S2 -28(6) .
O2 Cd1 N1 C1 136.6(6) .
N4 Cd1 N1 C1 56.1(8) 3
O1 Cd1 N1 C1 49.9(6) .
I2 Cd1 N1 C1 -140.6(5) .
I1 Cd1 N1 C1 -41.9(6) .
O2 Cd1 N1 C2 -46.1(6) .
N4 Cd1 N1 C2 -126.6(6) 3
O1 Cd1 N1 C2 -132.8(6) .
I2 Cd1 N1 C2 36.6(6) .
I1 Cd1 N1 C2 135.3(6) .
C6 N2 N3 C7 177.1(8) .
C2 N1 C1 C5 -1.4(12) .
Cd1 N1 C1 C5 176.0(6) .
C1 N1 C2 C3 2.2(12) .
Cd1 N1 C2 C3 -175.1(6) .
N1 C2 C3 C4 -0.2(13) .
C2 C3 C4 C5 -2.7(12) .
C3 C4 C5 C1 3.4(11) .
C3 C4 C5 C6 -175.4(7) .
N1 C1 C5 C4 -1.4(12) .
N1 C1 C5 C6 177.4(7) .
N3 N2 C6 C5 -179.2(7) .
C4 C5 C6 N2 162.9(8) .
C1 C5 C6 N2 -15.8(12) .
N2 N3 C7 C8 179.3(7) .
N3 C7 C8 C9 -163.1(8) .
N3 C7 C8 C12 16.5(12) .
C12 C8 C9 C10 -1.7(12) .
C7 C8 C9 C10 177.9(7) .
C8 C9 C10 C11 -0.1(12) .
C12 N4 C11 C10 -2.6(12) .
Cd1 N4 C11 C10 173.0(6) 3_545
C9 C10 C11 N4 2.3(13) .
C11 N4 C12 C8 0.6(11) .
Cd1 N4 C12 C8 -175.0(5) 3_545
C9 C8 C12 N4 1.5(12) .
C7 C8 C12 N4 -178.1(7) .
